data_7056892
loop_
_publ_author_name
'\.Inan, Ay\,se'
'\.Ikiz, Mesut'
'Tayhan, Se\,cil Erden'
'Bilgin, Sema'
'Gen\,c, Nusret'
'Say\?in, Koray'
'Ceyhan, G\"okhan'
'K\"ose, Muhammet'
'Da\(g, Ay\,se'
'\.Ispir, Esin'

_publ_section_title
;
 Antiproliferative, antioxidant, computational and electrochemical studies
 of new azo-containing Schiff base ruthenium(ii) complexes
;
_journal_issue 4
_journal_name_full 'New Journal of Chemistry'
_journal_page_first 2952
_journal_paper_doi 10.1039/C7NJ04420H
_journal_volume 42
_journal_year 2018
_chemical_formula_sum 'C20 H17 N3 O'
_chemical_formula_weight 315.36
_space_group_crystal_system monoclinic
_space_group_IT_number 14
_space_group_name_Hall '-P 2ybc'
_space_group_name_H-M_alt 'P 1 21/c 1'
_symmetry_space_group_name_Hall '-P 2ybc'
_symmetry_space_group_name_H-M 'P 1 21/c 1'
_atom_sites_solution_hydrogens geom
_audit_creation_method SHELXL-2014/6
_audit_update_record
;
2017-10-09 deposited with the CCDC.
2018-01-12 downloaded from the CCDC.
;
_cell_angle_alpha 90
_cell_angle_beta 91.880(6)
_cell_angle_gamma 90
_cell_formula_units_Z 4
_cell_length_a 26.761(5)
_cell_length_b 4.7207(7)
_cell_length_c 12.577(2)
_cell_measurement_reflns_used 5940
_cell_measurement_temperature 293(2)
_cell_measurement_theta_max 25.56
_cell_measurement_theta_min 3.05
_cell_volume 1588.0(5)
_computing_cell_refinement 'Bruker SAINT'
_computing_data_collection 'Bruker APEX2'
_computing_data_reduction 'Bruker SAINT'
_computing_molecular_graphics 'Bruker SHELXTL'
_computing_publication_material 'Bruker SHELXTL'
_computing_structure_refinement 'SHELXL-2014/6 (Sheldrick, 2014)'
_computing_structure_solution 'SHELXS-97 (Sheldrick 2008)'
_diffrn_ambient_temperature 293(2)
_diffrn_measured_fraction_theta_full 0.999
_diffrn_measured_fraction_theta_max 0.998
_diffrn_measurement_device_type 'Bruker APEX-II CCD'
_diffrn_measurement_method '\f and \w scans'
_diffrn_radiation_type MoK\a
_diffrn_radiation_wavelength 0.71073
_diffrn_reflns_av_R_equivalents 0.0796
_diffrn_reflns_av_unetI/netI 0.0426
_diffrn_reflns_Laue_measured_fraction_full 0.999
_diffrn_reflns_Laue_measured_fraction_max 0.998
_diffrn_reflns_limit_h_max 33
_diffrn_reflns_limit_h_min -33
_diffrn_reflns_limit_k_max 5
_diffrn_reflns_limit_k_min -5
_diffrn_reflns_limit_l_max 15
_diffrn_reflns_limit_l_min -15
_diffrn_reflns_number 27415
_diffrn_reflns_point_group_measured_fraction_full 0.999
_diffrn_reflns_point_group_measured_fraction_max 0.998
_diffrn_reflns_theta_full 25.242
_diffrn_reflns_theta_max 26.370
_diffrn_reflns_theta_min 3.046
_exptl_absorpt_coefficient_mu 0.084
_exptl_absorpt_correction_T_max 0.7454
_exptl_absorpt_correction_T_min 0.6747
_exptl_absorpt_correction_type multi-scan
_exptl_absorpt_process_details 'SADABS v2009/1, Sheldrick, G.M., (2009)'
_exptl_crystal_colour orange
_exptl_crystal_density_diffrn 1.319
_exptl_crystal_description block
_exptl_crystal_F_000 664
_exptl_crystal_size_max 0.19
_exptl_crystal_size_mid 0.12
_exptl_crystal_size_min 0.11
_refine_diff_density_max 0.211
_refine_diff_density_min -0.165
_refine_diff_density_rms 0.045
_refine_ls_extinction_coef 0.0088(14)
_refine_ls_extinction_expression Fc^*^=kFc[1+0.001xFc^2^\l^3^/sin(2\q)]^-1/4^
_refine_ls_extinction_method SHELXL
_refine_ls_goodness_of_fit_ref 1.034
_refine_ls_hydrogen_treatment constr
_refine_ls_matrix_type full
_refine_ls_number_parameters 220
_refine_ls_number_reflns 3233
_refine_ls_number_restraints 0
_refine_ls_restrained_S_all 1.034
_refine_ls_R_factor_all 0.0968
_refine_ls_R_factor_gt 0.0551
_refine_ls_shift/su_max 0.001
_refine_ls_shift/su_mean 0.000
_refine_ls_structure_factor_coef Fsqd
_refine_ls_weighting_details 'w=1/[\s^2^(Fo^2^)+(0.0509P)^2^+1.0812P] where P=(Fo^2^+2Fc^2^)/3'
_refine_ls_weighting_scheme calc
_refine_ls_wR_factor_gt 0.1244
_refine_ls_wR_factor_ref 0.1440
_reflns_Friedel_coverage 0.000
_reflns_number_gt 2080
_reflns_number_total 3233
_reflns_threshold_expression 'I > 2\s(I)'
_cod_data_source_file c7nj04420h2.cif
_cod_data_source_block e6
_cod_depositor_comments 'Adding full bibliography for 7056891--7056893.cif.'
_cod_database_code 7056892
_shelx_space_group_comment
; 
The symmetry employed for this shelxl refinement is uniquely defined 
by the following loop, which should always be used as a source of 
symmetry information in preference to the above space-group names. 
They are only intended as comments. 
;
_shelxl_version_number 2014/6

loop_
_space_group_symop_operation_xyz
'x, y, z'
'-x, y+1/2, -z+1/2'
'-x, -y, -z'
'x, -y-1/2, z-1/2'

loop_
_atom_site_label
_atom_site_type_symbol
_atom_site_fract_x
_atom_site_fract_y
_atom_site_fract_z
_atom_site_U_iso_or_equiv
_atom_site_adp_type
_atom_site_occupancy
_atom_site_site_symmetry_order
_atom_site_calc_flag
_atom_site_refinement_flags_posn
_atom_site_refinement_flags_adp
O1 O 0.70505(6) 0.7857(4) 0.33111(12) 0.0490(5) Uani 1 1 d . .
H1A H 0.6893 0.8981 0.3667 0.074 Uiso 1 1 calc R U
N1 N 0.85838(7) -0.0362(4) 0.54510(16) 0.0420(5) Uani 1 1 d . .
C1 C 0.92212(9) -0.3833(6) 0.5588(2) 0.0509(7) Uani 1 1 d . .
H1 H 0.9254 -0.3613 0.4859 0.061 Uiso 1 1 calc R U
N2 N 0.82704(7) 0.1125(4) 0.59262(15) 0.0376(5) Uani 1 1 d . .
C2 C 0.95214(9) -0.5755(6) 0.6141(3) 0.0581(8) Uani 1 1 d . .
H2 H 0.9758 -0.6804 0.5787 0.070 Uiso 1 1 calc R U
N3 N 0.67158(6) 1.0135(4) 0.49986(14) 0.0319(4) Uani 1 1 d . .
C3 C 0.94682(9) -0.6107(6) 0.7213(2) 0.0538(7) Uani 1 1 d . .
H3 H 0.9670 -0.7395 0.7587 0.065 Uiso 1 1 calc R U
C4 C 0.91166(9) -0.4553(6) 0.7735(2) 0.0526(7) Uani 1 1 d . .
H4 H 0.9079 -0.4817 0.8461 0.063 Uiso 1 1 calc R U
C5 C 0.88194(9) -0.2604(5) 0.7191(2) 0.0457(6) Uani 1 1 d . .
H5 H 0.8585 -0.1547 0.7550 0.055 Uiso 1 1 calc R U
C6 C 0.88725(8) -0.2238(5) 0.61119(19) 0.0382(6) Uani 1 1 d . .
C7 C 0.79772(7) 0.2891(4) 0.52273(17) 0.0311(5) Uani 1 1 d . .
C8 C 0.79855(8) 0.2726(5) 0.41184(18) 0.0394(6) Uani 1 1 d . .
H8 H 0.8201 0.1462 0.3800 0.047 Uiso 1 1 calc R U
C9 C 0.76783(8) 0.4410(5) 0.34957(18) 0.0408(6) Uani 1 1 d . .
H9 H 0.7688 0.4279 0.2759 0.049 Uiso 1 1 calc R U
C10 C 0.73526(8) 0.6310(5) 0.39540(17) 0.0339(5) Uani 1 1 d . .
C11 C 0.73411(7) 0.6545(4) 0.50711(16) 0.0289(5) Uani 1 1 d . .
C12 C 0.76574(7) 0.4806(4) 0.56830(17) 0.0316(5) Uani 1 1 d . .
H12 H 0.7653 0.4938 0.6420 0.038 Uiso 1 1 calc R U
C13 C 0.70089(8) 0.8533(4) 0.55625(17) 0.0308(5) Uani 1 1 d . .
H13 H 0.7007 0.8657 0.6300 0.037 Uiso 1 1 calc R U
C14 C 0.63885(7) 1.2135(4) 0.54463(17) 0.0306(5) Uani 1 1 d . .
C15 C 0.63928(8) 1.2948(5) 0.65047(18) 0.0374(6) Uani 1 1 d . .
H15 H 0.6624 1.2151 0.6985 0.045 Uiso 1 1 calc R U
C16 C 0.60554(8) 1.4935(5) 0.68537(18) 0.0391(6) Uani 1 1 d . .
H16 H 0.6065 1.5448 0.7568 0.047 Uiso 1 1 calc R U
C17 C 0.57041(8) 1.6180(5) 0.61695(18) 0.0350(5) Uani 1 1 d . .
C18 C 0.57093(9) 1.5404(5) 0.51117(19) 0.0414(6) Uani 1 1 d . .
H18 H 0.5481 1.6223 0.4629 0.050 Uiso 1 1 calc R U
C19 C 0.60470(8) 1.3433(5) 0.47580(18) 0.0390(6) Uani 1 1 d . .
H19 H 0.6044 1.2969 0.4039 0.047 Uiso 1 1 calc R U
C20 C 0.53354(9) 1.8305(5) 0.6569(2) 0.0478(6) Uani 1 1 d . .
H20A H 0.5002 1.7598 0.6451 0.072 Uiso 1 1 calc R U
H20B H 0.5372 2.0060 0.6193 0.072 Uiso 1 1 calc R U
H20C H 0.5397 1.8613 0.7316 0.072 Uiso 1 1 calc R U

loop_
_atom_site_aniso_label
_atom_site_aniso_U_11
_atom_site_aniso_U_22
_atom_site_aniso_U_33
_atom_site_aniso_U_23
_atom_site_aniso_U_13
_atom_site_aniso_U_12
O1 0.0550(11) 0.0570(12) 0.0346(9) -0.0027(8) -0.0047(8) 0.0179(9)
N1 0.0346(10) 0.0373(11) 0.0544(13) 0.0049(10) 0.0069(9) 0.0059(9)
C1 0.0443(14) 0.0496(16) 0.0597(16) 0.0069(14) 0.0136(12) 0.0095(13)
N2 0.0328(10) 0.0316(10) 0.0486(12) 0.0033(9) 0.0035(9) 0.0021(9)
C2 0.0398(14) 0.0499(17) 0.085(2) 0.0073(16) 0.0129(14) 0.0131(13)
N3 0.0311(9) 0.0307(10) 0.0340(10) -0.0034(8) 0.0013(8) 0.0008(8)
C3 0.0374(14) 0.0432(15) 0.080(2) 0.0121(15) -0.0065(14) 0.0015(12)
C4 0.0505(15) 0.0524(17) 0.0547(16) 0.0082(14) -0.0041(13) -0.0011(14)
C5 0.0410(13) 0.0454(15) 0.0508(15) -0.0012(13) 0.0044(11) 0.0039(12)
C6 0.0292(11) 0.0315(12) 0.0541(15) 0.0039(11) 0.0030(10) 0.0011(10)
C7 0.0277(11) 0.0281(11) 0.0376(12) 0.0010(10) 0.0015(9) -0.0020(9)
C8 0.0339(12) 0.0388(13) 0.0458(14) -0.0064(11) 0.0072(10) 0.0033(11)
C9 0.0444(13) 0.0484(15) 0.0296(12) -0.0052(11) 0.0031(10) 0.0039(12)
C10 0.0324(11) 0.0340(12) 0.0353(12) 0.0000(10) -0.0011(9) -0.0001(10)
C11 0.0287(11) 0.0268(11) 0.0314(11) -0.0009(9) 0.0024(9) -0.0036(9)
C12 0.0323(11) 0.0307(12) 0.0320(11) 0.0009(10) 0.0038(9) -0.0044(10)
C13 0.0336(11) 0.0296(12) 0.0293(11) -0.0025(9) 0.0019(9) -0.0030(10)
C14 0.0291(11) 0.0268(11) 0.0359(12) -0.0031(10) 0.0020(9) -0.0032(9)
C15 0.0390(13) 0.0385(13) 0.0345(13) 0.0002(10) -0.0020(10) 0.0035(11)
C16 0.0444(13) 0.0383(14) 0.0350(12) -0.0026(11) 0.0061(10) 0.0001(11)
C17 0.0338(12) 0.0253(11) 0.0463(14) 0.0000(10) 0.0074(10) -0.0026(10)
C18 0.0414(13) 0.0395(14) 0.0427(14) -0.0006(11) -0.0058(11) 0.0083(11)
C19 0.0437(13) 0.0416(14) 0.0314(12) -0.0070(10) -0.0027(10) 0.0052(11)
C20 0.0451(14) 0.0351(13) 0.0638(17) -0.0045(12) 0.0113(12) 0.0021(11)

loop_
_atom_type_symbol
_atom_type_description
_atom_type_scat_dispersion_real
_atom_type_scat_dispersion_imag
_atom_type_scat_source
C C 0.0033 0.0016 'International Tables Vol C Tables 4.2.6.8 and 6.1.1.4'
H H 0.0000 0.0000 'International Tables Vol C Tables 4.2.6.8 and 6.1.1.4'
N N 0.0061 0.0033 'International Tables Vol C Tables 4.2.6.8 and 6.1.1.4'
O O 0.0106 0.0060 'International Tables Vol C Tables 4.2.6.8 and 6.1.1.4'

loop_
_geom_angle_atom_site_label_1
_geom_angle_atom_site_label_2
_geom_angle_atom_site_label_3
_geom_angle
C10 O1 H1A 109.5
N2 N1 C6 115.2(2)
C6 C1 C2 120.5(3)
C6 C1 H1 119.8
C2 C1 H1 119.8
N1 N2 C7 113.23(19)
C3 C2 C1 119.8(3)
C3 C2 H2 120.1
C1 C2 H2 120.1
C13 N3 C14 123.12(19)
C2 C3 C4 120.0(3)
C2 C3 H3 120.0
C4 C3 H3 120.0
C3 C4 C5 120.6(3)
C3 C4 H4 119.7
C5 C4 H4 119.7
C6 C5 C4 119.6(2)
C6 C5 H5 120.2
C4 C5 H5 120.2
C5 C6 C1 119.5(2)
C5 C6 N1 125.5(2)
C1 C6 N1 115.0(2)
C12 C7 C8 118.7(2)
C12 C7 N2 117.5(2)
C8 C7 N2 123.7(2)
C9 C8 C7 120.6(2)
C9 C8 H8 119.7
C7 C8 H8 119.7
C8 C9 C10 120.7(2)
C8 C9 H9 119.7
C10 C9 H9 119.7
O1 C10 C9 118.4(2)
O1 C10 C11 121.7(2)
C9 C10 C11 119.9(2)
C12 C11 C10 118.10(19)
C12 C11 C13 121.18(19)
C10 C11 C13 120.72(19)
C7 C12 C11 122.0(2)
C7 C12 H12 119.0
C11 C12 H12 119.0
N3 C13 C11 121.2(2)
N3 C13 H13 119.4
C11 C13 H13 119.4
C19 C14 C15 117.6(2)
C19 C14 N3 116.84(19)
C15 C14 N3 125.5(2)
C16 C15 C14 120.5(2)
C16 C15 H15 119.7
C14 C15 H15 119.7
C15 C16 C17 121.8(2)
C15 C16 H16 119.1
C17 C16 H16 119.1
C18 C17 C16 117.3(2)
C18 C17 C20 121.7(2)
C16 C17 C20 121.0(2)
C17 C18 C19 121.1(2)
C17 C18 H18 119.4
C19 C18 H18 119.4
C18 C19 C14 121.6(2)
C18 C19 H19 119.2
C14 C19 H19 119.2
C17 C20 H20A 109.5
C17 C20 H20B 109.5
H20A C20 H20B 109.5
C17 C20 H20C 109.5
H20A C20 H20C 109.5
H20B C20 H20C 109.5

loop_
_geom_bond_atom_site_label_1
_geom_bond_atom_site_label_2
_geom_bond_distance
O1 C10 1.341(3)
O1 H1A 0.8200
N1 N2 1.259(3)
N1 C6 1.425(3)
C1 C6 1.383(3)
C1 C2 1.384(4)
C1 H1 0.9300
N2 C7 1.428(3)
C2 C3 1.370(4)
C2 H2 0.9300
N3 C13 1.286(3)
N3 C14 1.417(3)
C3 C4 1.377(4)
C3 H3 0.9300
C4 C5 1.383(3)
C4 H4 0.9300
C5 C6 1.380(3)
C5 H5 0.9300
C7 C12 1.382(3)
C7 C8 1.398(3)
C8 C9 1.371(3)
C8 H8 0.9300
C9 C10 1.389(3)
C9 H9 0.9300
C10 C11 1.411(3)
C11 C12 1.393(3)
C11 C13 1.445(3)
C12 H12 0.9300
C13 H13 0.9300
C14 C19 1.382(3)
C14 C15 1.385(3)
C15 C16 1.384(3)
C15 H15 0.9300
C16 C17 1.384(3)
C16 H16 0.9300
C17 C18 1.380(3)
C17 C20 1.505(3)
C18 C19 1.381(3)
C18 H18 0.9300
C19 H19 0.9300
C20 H20A 0.9600
C20 H20B 0.9600
C20 H20C 0.9600

loop_
_geom_hbond_atom_site_label_D
_geom_hbond_atom_site_label_H
_geom_hbond_atom_site_label_A
_geom_hbond_distance_DH
_geom_hbond_distance_HA
_geom_hbond_distance_DA
_geom_hbond_angle_DHA
_geom_hbond_site_symmetry_A
O1 H1A N3 0.82 1.84 2.567(2) 147.4 .
C13 H13 O1 0.93 2.63 3.517(3) 160.4 4_576

loop_
_geom_torsion_atom_site_label_1
_geom_torsion_atom_site_label_2
_geom_torsion_atom_site_label_3
_geom_torsion_atom_site_label_4
_geom_torsion
C6 N1 N2 C7 -177.78(17)
C6 C1 C2 C3 0.9(4)
C1 C2 C3 C4 0.1(4)
C2 C3 C4 C5 -0.8(4)
C3 C4 C5 C6 0.7(4)
C4 C5 C6 C1 0.2(4)
C4 C5 C6 N1 178.4(2)
C2 C1 C6 C5 -1.0(4)
C2 C1 C6 N1 -179.4(2)
N2 N1 C6 C5 2.7(3)
N2 N1 C6 C1 -179.1(2)
N1 N2 C7 C12 -173.74(19)
N1 N2 C7 C8 8.3(3)
C12 C7 C8 C9 -0.7(3)
N2 C7 C8 C9 177.2(2)
C7 C8 C9 C10 -0.1(4)
C8 C9 C10 O1 -178.3(2)
C8 C9 C10 C11 0.9(3)
O1 C10 C11 C12 178.3(2)
C9 C10 C11 C12 -0.9(3)
O1 C10 C11 C13 -1.6(3)
C9 C10 C11 C13 179.3(2)
C8 C7 C12 C11 0.7(3)
N2 C7 C12 C11 -177.39(18)
C10 C11 C12 C7 0.1(3)
C13 C11 C12 C7 179.95(19)
C14 N3 C13 C11 -179.25(18)
C12 C11 C13 N3 -179.82(19)
C10 C11 C13 N3 0.0(3)
C13 N3 C14 C19 -171.4(2)
C13 N3 C14 C15 10.6(3)
C19 C14 C15 C16 1.7(3)
N3 C14 C15 C16 179.8(2)
C14 C15 C16 C17 0.0(3)
C15 C16 C17 C18 -1.3(3)
C15 C16 C17 C20 179.1(2)
C16 C17 C18 C19 1.0(3)
C20 C17 C18 C19 -179.5(2)
C17 C18 C19 C14 0.8(4)
C15 C14 C19 C18 -2.1(3)
N3 C14 C19 C18 179.7(2)
